data_1565180
loop_
_publ_author_name
'Rodr\'iguez-Salamanca, Patricia'
'Mart\'in de la Calle , Roc\'io'
'Rodr\'iguez, Veronica'
'Merino, Pedro'
'Fern\'andez, Rosario'
'Lassaletta, Jose M.'
'Hornillos, Valent\'in'

_publ_section_title
;
 Asymmetric Synthesis of Dibenzo[b,d]azepines by Cu-Catalyzed Reductive or
 Borylative Cyclization
;
_journal_name_full 'Chemical Science'
_journal_paper_doi 10.1039/D1SC04980A
_journal_year 2021
_chemical_absolute_configuration ad
_chemical_formula_moiety 'C21 H18 Br N'
_chemical_formula_sum 'C21 H18 Br N'
_chemical_formula_weight 364.27
_space_group_crystal_system orthorhombic
_space_group_IT_number 19
_space_group_name_Hall 'P 2ac 2ab'
_space_group_name_H-M_alt 'P 21 21 21'
_atom_sites_solution_hydrogens geom
_atom_sites_solution_primary dual
_audit_creation_date 2020-11-23
_audit_creation_method
;
Olex2 1.3
(compiled 2020.07.31 svn.rc2a77460 for OlexSys, GUI svn.r6145)
;
_audit_update_record
;
2021-07-09 deposited with the CCDC.	2021-11-09 downloaded from the CCDC.
;
_cell_angle_alpha 90
_cell_angle_beta 90
_cell_angle_gamma 90
_cell_formula_units_Z 4
_cell_length_a 8.5430(7)
_cell_length_b 9.4062(7)
_cell_length_c 20.5580(18)
_cell_measurement_reflns_used 5849
_cell_measurement_temperature 193.0
_cell_measurement_theta_max 26.58
_cell_measurement_theta_min 2.58
_cell_volume 1652.0(2)
_computing_molecular_graphics 'Olex2 1.3 (Dolomanov et al., 2009)'
_computing_publication_material 'Olex2 1.3 (Dolomanov et al., 2009)'
_computing_structure_refinement 'XL  (Sheldrick, 2008)'
_computing_structure_solution 'SHELXT 2014/5 (Sheldrick, 2014)'
_diffrn_ambient_temperature 193.0
_diffrn_measured_fraction_theta_full 0.999
_diffrn_measured_fraction_theta_max 0.996
_diffrn_measurement_device_type 'Bruker APEX-II CCD'
_diffrn_measurement_method '\f and \w scans'
_diffrn_radiation_type MoK\a
_diffrn_radiation_wavelength 0.71073
_diffrn_reflns_av_R_equivalents 0.0585
_diffrn_reflns_av_unetI/netI 0.0605
_diffrn_reflns_Laue_measured_fraction_full 0.999
_diffrn_reflns_Laue_measured_fraction_max 0.996
_diffrn_reflns_limit_h_max 11
_diffrn_reflns_limit_h_min -11
_diffrn_reflns_limit_k_max 12
_diffrn_reflns_limit_k_min -12
_diffrn_reflns_limit_l_max 26
_diffrn_reflns_limit_l_min -27
_diffrn_reflns_number 16776
_diffrn_reflns_point_group_measured_fraction_full 0.999
_diffrn_reflns_point_group_measured_fraction_max 0.995
_diffrn_reflns_theta_full 25.242
_diffrn_reflns_theta_max 28.314
_diffrn_reflns_theta_min 2.381
_diffrn_source_current 1.4
_diffrn_source_power 0.07
_diffrn_source_voltage 50.0
_diffrn_standards_number 0
_exptl_absorpt_coefficient_mu 2.487
_exptl_absorpt_correction_T_max 0.7457
_exptl_absorpt_correction_T_min 0.6505
_exptl_absorpt_correction_type multi-scan
_exptl_absorpt_process_details
;
SADABS-2016/2 (Bruker,2016/2) was used for absorption correction.
wR2(int) was 0.0884 before and 0.0721 after correction.
The Ratio of minimum to maximum transmission is 0.8723.
The \l/2 correction factor is Not present.
;
_exptl_crystal_colour colourless
_exptl_crystal_colour_primary colourless
_exptl_crystal_density_diffrn 1.465
_exptl_crystal_description Prism
_exptl_crystal_F_000 744
_exptl_crystal_recrystallization_method 'Re-crystallisation from solvent: CH2Cl2 - Pentane'
_exptl_crystal_size_max 0.16
_exptl_crystal_size_mid 0.06
_exptl_crystal_size_min 0.01
_refine_diff_density_max 0.494
_refine_diff_density_min -0.507
_refine_diff_density_rms 0.066
_refine_ls_abs_structure_details
;
 Flack x determined using 1182 quotients [(I+)-(I-)]/[(I+)+(I-)]
 (Parsons, Flack and Wagner, Acta Cryst. B69 (2013) 249-259).
;
_refine_ls_abs_structure_Flack 0.015(7)
_refine_ls_extinction_method none
_refine_ls_goodness_of_fit_ref 1.013
_refine_ls_hydrogen_treatment constr
_refine_ls_matrix_type full
_refine_ls_number_parameters 209
_refine_ls_number_reflns 4097
_refine_ls_number_restraints 0
_refine_ls_restrained_S_all 1.013
_refine_ls_R_factor_all 0.0553
_refine_ls_R_factor_gt 0.0383
_refine_ls_shift/su_max 0.001
_refine_ls_shift/su_mean 0.000
_refine_ls_structure_factor_coef Fsqd
_refine_ls_weighting_details 'w=1/[\s^2^(Fo^2^)+(0.0314P)^2^+0.0328P] where P=(Fo^2^+2Fc^2^)/3'
_refine_ls_weighting_scheme calc
_refine_ls_wR_factor_gt 0.0756
_refine_ls_wR_factor_ref 0.0805
_reflns_Friedel_coverage 0.740
_reflns_Friedel_fraction_full 0.998
_reflns_Friedel_fraction_max 0.993
_reflns_number_gt 3346
_reflns_number_total 4097
_reflns_threshold_expression 'I > 2\s(I)'
_cod_data_source_file d1sc04980a2.cif
_cod_data_source_block vh00220a_0m
_cod_database_code 1565180
_shelx_shelxl_version_number 2018/3
_shelx_space_group_comment
;
The symmetry employed for this shelxl refinement is uniquely defined
by the following loop, which should always be used as a source of
symmetry information in preference to the above space-group names.
They are only intended as comments.
;
_shelx_estimated_absorpt_t_max 0.976
_shelx_estimated_absorpt_t_min 0.692
_olex2_refinement_description
;
1. Fixed Uiso
 At 1.2 times of:
  All C(H) groups, All N(H) groups
 At 1.5 times of:
  All C(H,H,H) groups
2.a Ternary CH refined with riding coordinates:
 C5(H5), C6(H6)
2.b Aromatic/amide H refined with riding coordinates:
 N1(H1), C2(H2), C3(H3), C9(H9), C10(H10), C11(H11), C12(H12), C15(H15),
 C16(H16), C17(H17), C18(H18), C19(H19), C20(H20)
2.c Idealised Me refined as rotating group:
 C21(H21A,H21B,H21C)
;
_olex2_submission_special_instructions 'No special instructions were received'

loop_
_space_group_symop_operation_xyz
'x, y, z'
'x+1/2, -y+1/2, -z'
'-x, y+1/2, -z+1/2'
'-x+1/2, -y, z+1/2'

loop_
_atom_site_label
_atom_site_type_symbol
_atom_site_fract_x
_atom_site_fract_y
_atom_site_fract_z
_atom_site_U_iso_or_equiv
_atom_site_adp_type
_atom_site_occupancy
_atom_site_site_symmetry_order
_atom_site_calc_flag
_atom_site_refinement_flags_posn
_atom_site_refinement_flags_adp
_atom_site_refinement_flags_occupancy
_atom_site_disorder_assembly
_atom_site_disorder_group
Br1 Br 0.92300(5) 0.26184(5) 0.49432(2) 0.03878(14) Uani 1 1 d . . . . .
N1 N 0.4979(4) 0.3961(4) 0.22198(15) 0.0322(8) Uani 1 1 d . . . . .
H1 H 0.594054 0.363767 0.217917 0.039 Uiso 1 1 calc R U . . .
C1 C 0.7754(5) 0.3220(4) 0.43092(17) 0.0263(8) Uani 1 1 d . . . . .
C2 C 0.7043(5) 0.4533(4) 0.43725(18) 0.0280(9) Uani 1 1 d . . . . .
H2 H 0.726873 0.512584 0.473481 0.034 Uiso 1 1 calc R U . . .
C3 C 0.6000(5) 0.4968(4) 0.38999(18) 0.0272(9) Uani 1 1 d . . . . .
H3 H 0.552763 0.587934 0.393491 0.033 Uiso 1 1 calc R U . . .
C4 C 0.5623(5) 0.4101(4) 0.33722(16) 0.0229(7) Uani 1 1 d . . . . .
C5 C 0.4549(5) 0.4640(4) 0.28410(18) 0.0278(9) Uani 1 1 d . . . . .
H5 H 0.476523 0.567883 0.279143 0.033 Uiso 1 1 calc R U . . .
C6 C 0.2795(5) 0.4491(4) 0.29801(19) 0.0307(9) Uani 1 1 d . . . . .
H6 H 0.224823 0.499030 0.261570 0.037 Uiso 1 1 calc R U . . .
C7 C 0.2252(5) 0.2960(4) 0.29514(18) 0.0289(9) Uani 1 1 d . . . . .
C8 C 0.2071(4) 0.2305(4) 0.23433(17) 0.0277(8) Uani 1 1 d . . . . .
C9 C 0.1483(5) 0.0929(4) 0.2310(2) 0.0313(9) Uani 1 1 d . . . . .
H9 H 0.134866 0.048888 0.189764 0.038 Uiso 1 1 calc R U . . .
C10 C 0.1088(5) 0.0186(5) 0.2873(2) 0.0367(10) Uani 1 1 d . . . . .
H10 H 0.067488 -0.074968 0.284411 0.044 Uiso 1 1 calc R U . . .
C11 C 0.7413(5) 0.2334(4) 0.37964(17) 0.0297(8) Uani 1 1 d . . . . .
H11 H 0.790713 0.143321 0.375923 0.036 Uiso 1 1 calc R U . . .
C12 C 0.6333(5) 0.2777(4) 0.33341(18) 0.0283(8) Uani 1 1 d . . . . .
H12 H 0.607546 0.216038 0.298407 0.034 Uiso 1 1 calc R U . . .
C13 C 0.2541(5) 0.3051(4) 0.17316(17) 0.0254(8) Uani 1 1 d . . . . .
C14 C 0.3964(5) 0.3795(4) 0.16890(17) 0.0271(9) Uani 1 1 d . . . . .
C15 C 0.4465(6) 0.4259(4) 0.10771(18) 0.0332(10) Uani 1 1 d . . . . .
H15 H 0.544113 0.473512 0.103900 0.040 Uiso 1 1 calc R U . . .
C16 C 0.3573(6) 0.4040(5) 0.0529(2) 0.0383(11) Uani 1 1 d . . . . .
H16 H 0.395504 0.433705 0.011693 0.046 Uiso 1 1 calc R U . . .
C17 C 0.2127(6) 0.3392(4) 0.0573(2) 0.0366(11) Uani 1 1 d . . . . .
H17 H 0.148556 0.328531 0.019858 0.044 Uiso 1 1 calc R U . . .
C18 C 0.1633(5) 0.2902(4) 0.11719(19) 0.0313(9) Uani 1 1 d . . . . .
H18 H 0.064166 0.244857 0.120388 0.038 Uiso 1 1 calc R U . . .
C19 C 0.1302(6) 0.0816(5) 0.3469(2) 0.0411(11) Uani 1 1 d . . . . .
H19 H 0.106492 0.030134 0.385418 0.049 Uiso 1 1 calc R U . . .
C20 C 0.1859(4) 0.2194(5) 0.3512(2) 0.0361(11) Uani 1 1 d . . . . .
H20 H 0.197558 0.262605 0.392740 0.043 Uiso 1 1 calc R U . . .
C21 C 0.2324(6) 0.5279(5) 0.3601(2) 0.0434(11) Uani 1 1 d . . . . .
H21A H 0.120132 0.514992 0.367897 0.065 Uiso 1 1 calc R U . . .
H21B H 0.255294 0.629467 0.355183 0.065 Uiso 1 1 calc R U . . .
H21C H 0.291619 0.489865 0.397040 0.065 Uiso 1 1 calc R U . . .

loop_
_atom_site_aniso_label
_atom_site_aniso_U_11
_atom_site_aniso_U_22
_atom_site_aniso_U_33
_atom_site_aniso_U_23
_atom_site_aniso_U_13
_atom_site_aniso_U_12
Br1 0.0294(2) 0.0589(3) 0.02803(18) 0.0066(2) -0.00674(17) 0.0039(2)
N1 0.0212(19) 0.047(2) 0.0286(17) -0.0011(14) -0.0047(15) 0.0036(16)
C1 0.021(2) 0.032(2) 0.0255(18) 0.0079(15) -0.0022(16) -0.0018(17)
C2 0.030(3) 0.029(2) 0.0244(19) -0.0018(15) 0.0002(16) -0.0082(17)
C3 0.026(2) 0.0244(19) 0.0309(19) -0.0005(14) -0.0002(17) -0.0045(17)
C4 0.016(2) 0.0245(18) 0.0283(17) 0.0039(13) -0.0014(16) -0.0034(16)
C5 0.030(3) 0.0255(19) 0.0283(18) 0.0028(14) -0.0049(17) -0.0001(16)
C6 0.025(2) 0.036(2) 0.031(2) -0.0028(17) -0.0051(18) 0.0073(18)
C7 0.0171(19) 0.038(2) 0.0316(19) 0.0011(15) -0.0021(16) 0.0073(16)
C8 0.0193(19) 0.032(2) 0.0314(18) 0.0041(17) -0.0009(14) 0.0050(17)
C9 0.018(2) 0.036(2) 0.039(2) 0.0012(18) 0.0000(18) 0.0009(17)
C10 0.018(2) 0.045(2) 0.048(2) 0.0104(19) 0.0003(19) -0.0050(18)
C11 0.026(2) 0.027(2) 0.0360(18) 0.0024(17) -0.0051(15) 0.0032(18)
C12 0.027(2) 0.026(2) 0.0318(18) -0.0028(16) -0.0061(15) -0.0054(17)
C13 0.023(2) 0.0259(18) 0.0274(18) -0.0015(13) -0.0020(16) 0.0030(16)
C14 0.031(3) 0.0255(19) 0.0251(17) 0.0014(14) -0.0027(16) 0.0043(16)
C15 0.038(3) 0.030(2) 0.031(2) 0.0047(15) 0.0006(19) -0.006(2)
C16 0.050(3) 0.037(2) 0.028(2) 0.0054(17) -0.003(2) -0.004(2)
C17 0.045(3) 0.036(2) 0.028(2) -0.0012(18) -0.0091(19) 0.004(2)
C18 0.031(2) 0.027(2) 0.036(2) -0.0016(16) -0.0077(17) 0.0042(17)
C19 0.025(3) 0.058(3) 0.040(2) 0.014(2) 0.0022(19) -0.004(2)
C20 0.020(2) 0.056(3) 0.033(2) 0.003(2) -0.0016(15) 0.000(2)
C21 0.029(3) 0.060(3) 0.041(3) -0.016(2) -0.005(2) 0.012(2)

loop_
_atom_type_symbol
_atom_type_description
_atom_type_scat_dispersion_real
_atom_type_scat_dispersion_imag
_atom_type_scat_source
C C 0.0033 0.0016 'International Tables Vol C Tables 4.2.6.8 and 6.1.1.4'
H H 0.0000 0.0000 'International Tables Vol C Tables 4.2.6.8 and 6.1.1.4'
Br Br -0.2901 2.4595 'International Tables Vol C Tables 4.2.6.8 and 6.1.1.4'
N N 0.0061 0.0033 'International Tables Vol C Tables 4.2.6.8 and 6.1.1.4'

loop_
_geom_angle_atom_site_label_1
_geom_angle_atom_site_label_2
_geom_angle_atom_site_label_3
_geom_angle
_geom_angle_site_symmetry_1
_geom_angle_site_symmetry_3
_geom_angle_publ_flag
C5 N1 H1 117.7 . . ?
C14 N1 H1 117.7 . . ?
C14 N1 C5 124.6(3) . . ?
C2 C1 Br1 119.5(3) . . ?
C11 C1 Br1 119.1(3) . . ?
C11 C1 C2 121.4(4) . . ?
C1 C2 H2 120.6 . . ?
C3 C2 C1 118.8(3) . . ?
C3 C2 H2 120.6 . . ?
C2 C3 H3 119.2 . . ?
C2 C3 C4 121.5(4) . . ?
C4 C3 H3 119.2 . . ?
C3 C4 C5 120.4(3) . . ?
C12 C4 C3 117.9(4) . . ?
C12 C4 C5 121.6(3) . . ?
N1 C5 C4 109.2(3) . . ?
N1 C5 H5 106.8 . . ?
N1 C5 C6 111.5(3) . . ?
C4 C5 H5 106.8 . . ?
C4 C5 C6 115.3(3) . . ?
C6 C5 H5 106.8 . . ?
C5 C6 H6 105.9 . . ?
C5 C6 C21 111.6(4) . . ?
C7 C6 C5 112.3(3) . . ?
C7 C6 H6 105.9 . . ?
C7 C6 C21 114.4(4) . . ?
C21 C6 H6 105.9 . . ?
C8 C7 C6 119.1(4) . . ?
C20 C7 C6 122.0(4) . . ?
C20 C7 C8 118.8(4) . . ?
C7 C8 C13 121.0(4) . . ?
C9 C8 C7 119.5(4) . . ?
C9 C8 C13 119.5(3) . . ?
C8 C9 H9 119.6 . . ?
C8 C9 C10 120.9(4) . . ?
C10 C9 H9 119.6 . . ?
C9 C10 H10 120.2 . . ?
C19 C10 C9 119.5(4) . . ?
C19 C10 H10 120.2 . . ?
C1 C11 H11 120.5 . . ?
C1 C11 C12 119.0(4) . . ?
C12 C11 H11 120.5 . . ?
C4 C12 H12 119.3 . . ?
C11 C12 C4 121.4(4) . . ?
C11 C12 H12 119.3 . . ?
C14 C13 C8 121.2(3) . . ?
C18 C13 C8 119.8(4) . . ?
C18 C13 C14 118.7(3) . . ?
N1 C14 C13 122.8(3) . . ?
C15 C14 N1 118.4(4) . . ?
C15 C14 C13 118.4(4) . . ?
C14 C15 H15 119.3 . . ?
C16 C15 C14 121.4(4) . . ?
C16 C15 H15 119.3 . . ?
C15 C16 H16 119.7 . . ?
C15 C16 C17 120.6(4) . . ?
C17 C16 H16 119.7 . . ?
C16 C17 H17 120.7 . . ?
C16 C17 C18 118.6(4) . . ?
C18 C17 H17 120.7 . . ?
C13 C18 H18 118.9 . . ?
C17 C18 C13 122.1(4) . . ?
C17 C18 H18 118.9 . . ?
C10 C19 H19 119.8 . . ?
C10 C19 C20 120.5(4) . . ?
C20 C19 H19 119.8 . . ?
C7 C20 H20 119.6 . . ?
C19 C20 C7 120.7(4) . . ?
C19 C20 H20 119.6 . . ?
C6 C21 H21A 109.5 . . ?
C6 C21 H21B 109.5 . . ?
C6 C21 H21C 109.5 . . ?
H21A C21 H21B 109.5 . . ?
H21A C21 H21C 109.5 . . ?
H21B C21 H21C 109.5 . . ?

loop_
_geom_bond_atom_site_label_1
_geom_bond_atom_site_label_2
_geom_bond_distance
_geom_bond_site_symmetry_2
_geom_bond_publ_flag
Br1 C1 1.900(4) . ?
N1 H1 0.8800 . ?
N1 C5 1.474(5) . ?
N1 C14 1.402(5) . ?
C1 C2 1.383(6) . ?
C1 C11 1.375(5) . ?
C2 H2 0.9500 . ?
C2 C3 1.380(5) . ?
C3 H3 0.9500 . ?
C3 C4 1.395(5) . ?
C4 C5 1.514(5) . ?
C4 C12 1.388(5) . ?
C5 H5 1.0000 . ?
C5 C6 1.532(6) . ?
C6 H6 1.0000 . ?
C6 C7 1.514(6) . ?
C6 C21 1.531(5) . ?
C7 C8 1.402(5) . ?
C7 C20 1.401(6) . ?
C8 C9 1.391(6) . ?
C8 C13 1.495(5) . ?
C9 H9 0.9500 . ?
C9 C10 1.393(6) . ?
C10 H10 0.9500 . ?
C10 C19 1.374(6) . ?
C11 H11 0.9500 . ?
C11 C12 1.388(5) . ?
C12 H12 0.9500 . ?
C13 C14 1.406(6) . ?
C13 C18 1.395(5) . ?
C14 C15 1.398(5) . ?
C15 H15 0.9500 . ?
C15 C16 1.376(6) . ?
C16 H16 0.9500 . ?
C16 C17 1.380(7) . ?
C17 H17 0.9500 . ?
C17 C18 1.381(6) . ?
C18 H18 0.9500 . ?
C19 H19 0.9500 . ?
C19 C20 1.384(7) . ?
C20 H20 0.9500 . ?
C21 H21A 0.9800 . ?
C21 H21B 0.9800 . ?
C21 H21C 0.9800 . ?

loop_
_geom_torsion_atom_site_label_1
_geom_torsion_atom_site_label_2
_geom_torsion_atom_site_label_3
_geom_torsion_atom_site_label_4
_geom_torsion
_geom_torsion_site_symmetry_1
_geom_torsion_site_symmetry_2
_geom_torsion_site_symmetry_3
_geom_torsion_site_symmetry_4
_geom_torsion_publ_flag
Br1 C1 C2 C3 178.6(3) . . . . ?
Br1 C1 C11 C12 180.0(3) . . . . ?
N1 C5 C6 C7 53.9(4) . . . . ?
N1 C5 C6 C21 -176.2(3) . . . . ?
N1 C14 C15 C16 175.5(4) . . . . ?
C1 C2 C3 C4 1.6(6) . . . . ?
C1 C11 C12 C4 1.4(6) . . . . ?
C2 C1 C11 C12 0.2(6) . . . . ?
C2 C3 C4 C5 -176.4(4) . . . . ?
C2 C3 C4 C12 -0.1(6) . . . . ?
C3 C4 C5 N1 149.6(4) . . . . ?
C3 C4 C5 C6 -84.0(5) . . . . ?
C3 C4 C12 C11 -1.4(6) . . . . ?
C4 C5 C6 C7 -71.4(4) . . . . ?
C4 C5 C6 C21 58.6(5) . . . . ?
C5 N1 C14 C13 -58.5(5) . . . . ?
C5 N1 C14 C15 128.5(4) . . . . ?
C5 C4 C12 C11 174.8(4) . . . . ?
C5 C6 C7 C8 -75.5(5) . . . . ?
C5 C6 C7 C20 107.4(4) . . . . ?
C6 C7 C8 C9 -176.1(4) . . . . ?
C6 C7 C8 C13 5.6(6) . . . . ?
C6 C7 C20 C19 177.2(4) . . . . ?
C7 C8 C9 C10 -0.7(6) . . . . ?
C7 C8 C13 C14 44.2(5) . . . . ?
C7 C8 C13 C18 -141.9(4) . . . . ?
C8 C7 C20 C19 0.1(6) . . . . ?
C8 C9 C10 C19 -0.8(7) . . . . ?
C8 C13 C14 N1 -3.9(6) . . . . ?
C8 C13 C14 C15 169.1(4) . . . . ?
C8 C13 C18 C17 -170.4(4) . . . . ?
C9 C8 C13 C14 -134.1(4) . . . . ?
C9 C8 C13 C18 39.8(5) . . . . ?
C9 C10 C19 C20 2.0(7) . . . . ?
C10 C19 C20 C7 -1.6(7) . . . . ?
C11 C1 C2 C3 -1.6(6) . . . . ?
C12 C4 C5 N1 -26.5(5) . . . . ?
C12 C4 C5 C6 99.9(4) . . . . ?
C13 C8 C9 C10 177.6(4) . . . . ?
C13 C14 C15 C16 2.1(6) . . . . ?
C14 N1 C5 C4 156.4(3) . . . . ?
C14 N1 C5 C6 27.8(5) . . . . ?
C14 C13 C18 C17 3.7(6) . . . . ?
C14 C15 C16 C17 2.1(7) . . . . ?
C15 C16 C17 C18 -3.4(7) . . . . ?
C16 C17 C18 C13 0.5(6) . . . . ?
C18 C13 C14 N1 -177.9(3) . . . . ?
C18 C13 C14 C15 -4.9(6) . . . . ?
C20 C7 C8 C9 1.1(6) . . . . ?
C20 C7 C8 C13 -177.2(4) . . . . ?
C21 C6 C7 C8 155.9(4) . . . . ?
C21 C6 C7 C20 -21.2(6) . . . . ?
